data_4026093
loop_
_publ_author_name
'Lodovico Lunazzi'
'Michele Mancinelli'
'Andrea Mazzanti'

_publ_contact_author
;
Dr. Andrea Mazzanti
University of Bologna
Department of Organic Chemistry A.Mangini
Viale Risorgimento 4
40136 Bologna
Italy
;
_publ_contact_author_email mazzand@ms.fci.unibo.it
_publ_contact_author_fax '[039]051 209 3654'
_publ_contact_author_phone '[039]051 209 3633'
_publ_section_title
;
 Structure, Conformation, Stereodynamics, and Absolute Configuration of
 the Atropisomers of Fluorenylidene Derivatives
;
_journal_name_full 'Journal of Organic Chemistry'
_journal_page_first 1487
_journal_page_last 1490
_journal_paper_doi 10.1021/jo1023427
_journal_volume 76
_journal_year 2011
_chemical_absolute_configuration unk
_chemical_formula_sum 'C25 H24 O'
_chemical_formula_weight 340.44
_chemical_name_common 'compound 3b'
_chemical_name_systematic
; 
1-(9H-fluoren-9-ylidene)-1-(2-isopropylphenyl)propan-2-ol  
;
_space_group_IT_number 19
_symmetry_cell_setting orthorhombic
_symmetry_space_group_name_Hall 'P 2ac 2ab'
_symmetry_space_group_name_H-M 'P 21 21 21'
_atom_sites_solution_hydrogens geom
_atom_sites_solution_primary direct
_atom_sites_solution_secondary difmap
_audit_creation_date 11/24/2009
_audit_creation_method SHELXL-97
_audit_update_record 10/25/2010
_cell_angle_alpha 90.00
_cell_angle_beta 90.00
_cell_angle_gamma 90.00
_cell_formula_units_Z 8
_cell_length_a 8.6361(12)
_cell_length_b 9.5345(13)
_cell_length_c 47.638(6)
_cell_measurement_temperature 296(2)
_cell_volume 3922.6(9)
_computing_structure_refinement 'SHELXL-97 (Sheldrick, 2008)'
_computing_structure_solution 'SHELXS-97 (Sheldrick, 2008)'
_diffrn_ambient_temperature 296(2)
_diffrn_measured_fraction_theta_full 0.999
_diffrn_measured_fraction_theta_max 0.983
_diffrn_measurement_device_type 'CCD area detector'
_diffrn_measurement_method 'phi and omega scans'
_diffrn_radiation_monochromator graphite
_diffrn_radiation_source 'fine-focus sealed tube'
_diffrn_radiation_type MoK\a
_diffrn_radiation_wavelength 0.71073
_diffrn_reflns_av_R_equivalents 0.0343
_diffrn_reflns_av_sigmaI/netI 0.0201
_diffrn_reflns_limit_h_max 11
_diffrn_reflns_limit_h_min -11
_diffrn_reflns_limit_k_max 12
_diffrn_reflns_limit_k_min -12
_diffrn_reflns_limit_l_max 62
_diffrn_reflns_limit_l_min -61
_diffrn_reflns_number 45428
_diffrn_reflns_theta_full 25.00
_diffrn_reflns_theta_max 28.35
_diffrn_reflns_theta_min 1.71
_exptl_absorpt_coefficient_mu 0.068
_exptl_absorpt_correction_T_max 0.9798
_exptl_absorpt_correction_T_min 0.9666
_exptl_absorpt_correction_type empirical
_exptl_absorpt_process_details 'Bruker SADABS'
_exptl_crystal_colour colorless
_exptl_crystal_density_diffrn 1.153
_exptl_crystal_description brick
_exptl_crystal_F_000 1456
_exptl_crystal_size_max 0.50
_exptl_crystal_size_mid 0.30
_exptl_crystal_size_min 0.30
_refine_diff_density_max 0.149
_refine_diff_density_min -0.138
_refine_diff_density_rms 0.026
_refine_ls_extinction_coef 0.0130(6)
_refine_ls_extinction_expression Fc^*^=kFc[1+0.001xFc^2^\l^3^/sin(2\q)]^-1/4^
_refine_ls_extinction_method SHELXL
_refine_ls_goodness_of_fit_ref 1.075
_refine_ls_hydrogen_treatment mixed
_refine_ls_matrix_type full
_refine_ls_number_parameters 484
_refine_ls_number_reflns 5451
_refine_ls_number_restraints 0
_refine_ls_restrained_S_all 1.075
_refine_ls_R_factor_all 0.0503
_refine_ls_R_factor_gt 0.0406
_refine_ls_shift/su_max 0.000
_refine_ls_shift/su_mean 0.000
_refine_ls_structure_factor_coef Fsqd
_refine_ls_weighting_details 'calc w=1/[\s^2^(Fo^2^)+(0.0258P)^2^+0.7379P] where P=(Fo^2^+2Fc^2^)/3'
_refine_ls_weighting_scheme calc
_refine_ls_wR_factor_gt 0.0858
_refine_ls_wR_factor_ref 0.0904
_reflns_number_gt 4615
_reflns_number_total 5451
_reflns_threshold_expression >2sigma(I)
_cod_data_source_file jo1023427_si_002.cif
_cod_data_source_block p212121
_cod_database_code 4026093

loop_
_symmetry_equiv_pos_as_xyz
'x, y, z'
'-x+1/2, -y, z+1/2'
'-x, y+1/2, -z+1/2'
'x+1/2, -y+1/2, -z'

loop_
_atom_site_label
_atom_site_type_symbol
_atom_site_fract_x
_atom_site_fract_y
_atom_site_fract_z
_atom_site_U_iso_or_equiv
_atom_site_adp_type
_atom_site_occupancy
_atom_site_symmetry_multiplicity
_atom_site_calc_flag
_atom_site_refinement_flags
C1 C 0.9796(3) 0.5755(2) 0.05931(4) 0.0598(6) Uani 1 1 d .
H1 H 0.8985 0.5474 0.0709 0.072 Uiso 1 1 calc R
C2 C 1.0937(4) 0.4803(3) 0.05166(5) 0.0761(7) Uani 1 1 d .
H2 H 1.0894 0.3891 0.0585 0.091 Uiso 1 1 calc R
C3 C 1.2125(4) 0.5181(3) 0.03421(5) 0.0864(9) Uani 1 1 d .
H3 H 1.2884 0.4530 0.0295 0.104 Uiso 1 1 calc R
C4 C 1.2198(3) 0.6524(3) 0.02360(5) 0.0765(7) Uani 1 1 d .
H4 H 1.2994 0.6780 0.0115 0.092 Uiso 1 1 calc R
C5 C 1.1732(3) 0.9715(3) 0.00307(4) 0.0662(6) Uani 1 1 d .
H5 H 1.2599 0.9329 -0.0056 0.079 Uiso 1 1 calc R
C6 C 1.1276(3) 1.1078(3) -0.00283(5) 0.0708(7) Uani 1 1 d .
H6 H 1.1834 1.1611 -0.0157 0.085 Uiso 1 1 calc R
C7 C 0.9999(3) 1.1643(3) 0.01027(4) 0.0633(6) Uani 1 1 d .
H7 H 0.9714 1.2563 0.0063 0.076 Uiso 1 1 calc R
C8 C 0.9127(3) 1.0869(2) 0.02925(4) 0.0549(5) Uani 1 1 d .
H8 H 0.8264 1.1263 0.0378 0.066 Uiso 1 1 calc R
C9 C 0.8879(2) 0.84010(19) 0.05401(3) 0.0428(4) Uani 1 1 d .
C10 C 0.9870(2) 0.7132(2) 0.04964(3) 0.0458(4) Uani 1 1 d .
C11 C 1.1073(2) 0.7485(2) 0.03115(4) 0.0520(5) Uani 1 1 d .
C12 C 1.0874(2) 0.8941(2) 0.02205(4) 0.0503(5) Uani 1 1 d .
C13 C 0.9561(2) 0.9496(2) 0.03524(3) 0.0445(4) Uani 1 1 d .
C14 C 0.7669(2) 0.8564(2) 0.07180(4) 0.0434(4) Uani 1 1 d .
C15 C 0.6739(2) 0.9887(2) 0.07308(4) 0.0447(4) Uani 1 1 d .
C16 C 0.7091(2) 1.0973(2) 0.09174(4) 0.0473(5) Uani 1 1 d .
C17 C 0.6151(3) 1.2164(2) 0.09150(5) 0.0614(6) Uani 1 1 d .
H17 H 0.6391 1.2904 0.1034 0.074 Uiso 1 1 calc R
C18 C 0.4884(3) 1.2281(3) 0.07425(5) 0.0710(7) Uani 1 1 d .
H18 H 0.4270 1.3082 0.0748 0.085 Uiso 1 1 calc R
C19 C 0.4530(3) 1.1201(3) 0.05614(5) 0.0695(7) Uani 1 1 d .
H19 H 0.3674 1.1270 0.0444 0.083 Uiso 1 1 calc R
C20 C 0.5448(3) 1.0015(2) 0.05551(4) 0.0574(5) Uani 1 1 d .
H20 H 0.5205 0.9290 0.0432 0.069 Uiso 1 1 calc R
C21 C 0.8481(3) 1.0906(2) 0.11124(4) 0.0564(5) Uani 1 1 d .
H21 H 0.8891 0.9948 0.1105 0.068 Uiso 1 1 calc R
C22 C 0.9759(3) 1.1887(3) 0.10179(5) 0.0793(8) Uani 1 1 d .
H22A H 1.0062 1.1654 0.0830 0.119 Uiso 1 1 calc R
H22B H 1.0633 1.1792 0.1141 0.119 Uiso 1 1 calc R
H22C H 0.9391 1.2837 0.1023 0.119 Uiso 1 1 calc R
C23 C 0.8051(4) 1.1209(4) 0.14170(5) 0.0938(10) Uani 1 1 d .
H23A H 0.8947 1.1095 0.1534 0.141 Uiso 1 1 calc R
H23B H 0.7257 1.0569 0.1476 0.141 Uiso 1 1 calc R
H23C H 0.7677 1.2154 0.1433 0.141 Uiso 1 1 calc R
C24 C 0.7108(3) 0.7396(2) 0.09119(4) 0.0529(5) Uani 1 1 d .
H24 H 0.8000 0.6801 0.0956 0.063 Uiso 1 1 calc R
C25 C 0.5891(4) 0.6477(3) 0.07729(5) 0.0780(8) Uani 1 1 d .
H25A H 0.5618 0.5723 0.0897 0.117 Uiso 1 1 calc R
H25B H 0.6299 0.6099 0.0601 0.117 Uiso 1 1 calc R
H25C H 0.4988 0.7028 0.0733 0.117 Uiso 1 1 calc R
C26 C 0.5465(3) 0.6862(3) 0.25449(5) 0.0712(7) Uani 1 1 d .
H26 H 0.6143 0.6432 0.2420 0.085 Uiso 1 1 calc R
C27 C 0.5777(4) 0.6851(3) 0.28315(5) 0.0797(8) Uani 1 1 d .
H27 H 0.6670 0.6413 0.2897 0.096 Uiso 1 1 calc R
C28 C 0.4790(4) 0.7474(3) 0.30195(5) 0.0755(8) Uani 1 1 d .
H28 H 0.5022 0.7460 0.3210 0.091 Uiso 1 1 calc R
C29 C 0.3463(3) 0.8119(2) 0.29280(4) 0.0652(6) Uani 1 1 d .
H29 H 0.2789 0.8534 0.3056 0.078 Uiso 1 1 calc R
C30 C 0.0617(3) 0.9561(3) 0.26023(5) 0.0752(7) Uani 1 1 d .
H30 H 0.0505 0.9683 0.2795 0.090 Uiso 1 1 calc R
C31 C -0.0441(3) 1.0130(3) 0.24200(6) 0.0802(8) Uani 1 1 d .
H31 H -0.1273 1.0646 0.2489 0.096 Uiso 1 1 calc R
C32 C -0.0273(3) 0.9937(3) 0.21360(5) 0.0675(6) Uani 1 1 d .
H32 H -0.0992 1.0336 0.2014 0.081 Uiso 1 1 calc R
C33 C 0.0941(2) 0.9165(2) 0.20263(4) 0.0553(5) Uani 1 1 d .
H33 H 0.1021 0.9028 0.1834 0.066 Uiso 1 1 calc R
C34 C 0.3492(2) 0.7778(2) 0.21587(4) 0.0451(4) Uani 1 1 d .
C35 C 0.4139(3) 0.7517(2) 0.24466(4) 0.0497(5) Uani 1 1 d .
C36 C 0.3139(3) 0.8146(2) 0.26434(4) 0.0507(5) Uani 1 1 d .
C37 C 0.1856(3) 0.8804(2) 0.24964(4) 0.0520(5) Uani 1 1 d .
C38 C 0.2039(2) 0.8594(2) 0.22061(4) 0.0456(4) Uani 1 1 d .
C39 C 0.4113(2) 0.7412(2) 0.19084(4) 0.0452(4) Uani 1 1 d .
C40 C 0.3443(2) 0.7866(2) 0.16354(4) 0.0460(4) Uani 1 1 d .
C41 C 0.2600(3) 0.6957(2) 0.14628(4) 0.0527(5) Uani 1 1 d .
C42 C 0.2091(3) 0.7470(3) 0.12038(4) 0.0648(6) Uani 1 1 d .
H42 H 0.1519 0.6884 0.1087 0.078 Uiso 1 1 calc R
C43 C 0.2409(3) 0.8811(3) 0.11162(5) 0.0715(7) Uani 1 1 d .
H43 H 0.2062 0.9117 0.0942 0.086 Uiso 1 1 calc R
C44 C 0.3241(3) 0.9702(3) 0.12862(5) 0.0652(6) Uani 1 1 d .
H44 H 0.3454 1.0613 0.1228 0.078 Uiso 1 1 calc R
C45 C 0.3752(3) 0.9228(2) 0.15428(4) 0.0541(5) Uani 1 1 d .
H45 H 0.4317 0.9830 0.1657 0.065 Uiso 1 1 calc R
C46 C 0.2215(3) 0.5471(3) 0.15505(5) 0.0657(6) Uani 1 1 d .
H46 H 0.2721 0.5296 0.1731 0.079 Uiso 1 1 calc R
C47 C 0.2806(4) 0.4379(3) 0.13437(6) 0.0863(9) Uani 1 1 d .
H47A H 0.2296 0.4500 0.1166 0.129 Uiso 1 1 calc R
H47B H 0.2592 0.3457 0.1415 0.129 Uiso 1 1 calc R
H47C H 0.3903 0.4490 0.1319 0.129 Uiso 1 1 calc R
C48 C 0.0467(4) 0.5295(4) 0.15939(7) 0.1085(12) Uani 1 1 d .
H48A H 0.0116 0.5950 0.1733 0.163 Uiso 1 1 calc R
H48B H 0.0253 0.4357 0.1656 0.163 Uiso 1 1 calc R
H48C H -0.0062 0.5467 0.1420 0.163 Uiso 1 1 calc R
C49 C 0.5674(3) 0.6659(2) 0.18848(4) 0.0548(5) Uani 1 1 d .
H49 H 0.5724 0.5960 0.2035 0.066 Uiso 1 1 calc R
C50 C 0.6996(3) 0.7689(3) 0.19292(6) 0.0752(7) Uani 1 1 d .
H50A H 0.7954 0.7183 0.1944 0.113 Uiso 1 1 calc R
H50B H 0.6820 0.8211 0.2099 0.113 Uiso 1 1 calc R
H50C H 0.7048 0.8322 0.1773 0.113 Uiso 1 1 calc R
O1 O 0.6527(2) 0.79426(18) 0.11692(3) 0.0653(5) Uani 1 1 d .
O2 O 0.5856(2) 0.59399(18) 0.16251(3) 0.0624(4) Uani 1 1 d .
H2O H 0.614(4) 0.657(3) 0.1495(6) 0.092(10) Uiso 1 1 d .
H1O H 0.568(4) 0.841(4) 0.1141(7) 0.137(15) Uiso 1 1 d .

loop_
_atom_site_aniso_label
_atom_site_aniso_U_11
_atom_site_aniso_U_22
_atom_site_aniso_U_33
_atom_site_aniso_U_23
_atom_site_aniso_U_13
_atom_site_aniso_U_12
C1 0.0775(15) 0.0514(11) 0.0504(11) -0.0043(10) 0.0117(11) 0.0058(12)
C2 0.106(2) 0.0578(13) 0.0643(14) -0.0032(12) 0.0138(15) 0.0235(15)
C3 0.101(2) 0.0841(19) 0.0745(16) -0.0062(15) 0.0209(16) 0.0394(18)
C4 0.0745(17) 0.0907(19) 0.0645(14) -0.0052(14) 0.0253(13) 0.0148(16)
C5 0.0551(13) 0.0936(18) 0.0499(11) 0.0037(12) 0.0082(10) -0.0137(14)
C6 0.0686(16) 0.0881(18) 0.0557(12) 0.0194(12) 0.0004(12) -0.0301(15)
C7 0.0766(16) 0.0644(13) 0.0489(11) 0.0132(10) -0.0064(11) -0.0153(13)
C8 0.0647(13) 0.0553(11) 0.0445(10) 0.0070(9) 0.0015(10) -0.0035(12)
C9 0.0500(11) 0.0451(10) 0.0333(8) -0.0012(7) 0.0014(8) -0.0026(9)
C10 0.0531(11) 0.0507(11) 0.0337(8) -0.0063(8) 0.0024(8) 0.0014(10)
C11 0.0528(11) 0.0646(13) 0.0386(9) -0.0069(9) 0.0034(9) 0.0022(11)
C12 0.0484(11) 0.0655(13) 0.0369(9) -0.0017(9) 0.0009(8) -0.0086(11)
C13 0.0504(11) 0.0523(11) 0.0308(8) -0.0007(8) -0.0007(8) -0.0068(9)
C14 0.0492(10) 0.0460(10) 0.0350(8) -0.0005(8) 0.0027(8) -0.0003(9)
C15 0.0494(11) 0.0473(10) 0.0376(8) 0.0038(8) 0.0063(8) 0.0009(9)
C16 0.0560(12) 0.0456(10) 0.0404(9) 0.0052(8) 0.0041(9) 0.0004(10)
C17 0.0783(16) 0.0474(11) 0.0586(12) -0.0005(10) 0.0006(12) 0.0079(12)
C18 0.0744(16) 0.0619(14) 0.0767(15) 0.0108(13) -0.0011(14) 0.0230(14)
C19 0.0633(15) 0.0798(16) 0.0652(13) 0.0151(13) -0.0123(12) 0.0112(14)
C20 0.0597(13) 0.0636(13) 0.0488(11) 0.0014(10) -0.0051(10) 0.0025(12)
C21 0.0664(13) 0.0485(11) 0.0542(11) 0.0010(9) -0.0096(10) -0.0012(11)
C22 0.0788(17) 0.0844(18) 0.0748(15) 0.0010(14) -0.0095(14) -0.0205(16)
C23 0.115(2) 0.120(2) 0.0467(12) 0.0035(14) -0.0070(14) -0.021(2)
C24 0.0615(13) 0.0482(11) 0.0489(10) 0.0008(9) 0.0170(10) 0.0025(10)
C25 0.0863(19) 0.0650(15) 0.0827(17) -0.0029(13) 0.0184(15) -0.0198(15)
C26 0.0785(17) 0.0810(16) 0.0539(12) -0.0005(12) -0.0024(12) 0.0222(15)
C27 0.095(2) 0.0842(17) 0.0601(13) 0.0090(13) -0.0158(14) 0.0253(17)
C28 0.111(2) 0.0711(15) 0.0444(11) 0.0039(11) -0.0110(13) 0.0095(17)
C29 0.0931(18) 0.0595(13) 0.0429(10) -0.0005(10) 0.0047(12) 0.0075(14)
C30 0.0882(18) 0.0843(17) 0.0532(12) -0.0110(12) 0.0150(13) 0.0245(16)
C31 0.0733(17) 0.0890(19) 0.0783(17) -0.0089(15) 0.0129(14) 0.0320(16)
C32 0.0548(13) 0.0810(16) 0.0669(14) 0.0000(13) -0.0017(11) 0.0140(13)
C33 0.0471(11) 0.0669(13) 0.0520(11) -0.0063(10) 0.0007(9) 0.0024(11)
C34 0.0489(11) 0.0441(10) 0.0422(9) -0.0024(8) 0.0017(8) -0.0020(9)
C35 0.0584(12) 0.0463(10) 0.0445(9) 0.0007(8) 0.0008(9) 0.0007(10)
C36 0.0669(13) 0.0430(10) 0.0423(9) 0.0000(8) 0.0044(9) -0.0022(10)
C37 0.0604(12) 0.0487(11) 0.0471(10) -0.0035(9) 0.0077(9) 0.0028(10)
C38 0.0467(11) 0.0436(10) 0.0464(9) -0.0042(8) 0.0060(8) -0.0039(9)
C39 0.0468(10) 0.0434(10) 0.0455(9) -0.0028(8) 0.0038(8) -0.0021(9)
C40 0.0441(10) 0.0532(11) 0.0406(9) -0.0046(8) 0.0083(8) 0.0045(9)
C41 0.0502(11) 0.0641(13) 0.0439(10) -0.0086(9) 0.0062(9) 0.0003(11)
C42 0.0603(13) 0.0844(17) 0.0498(11) -0.0095(12) -0.0059(10) -0.0004(14)
C43 0.0688(15) 0.0927(19) 0.0529(12) 0.0114(13) -0.0018(12) 0.0155(15)
C44 0.0672(15) 0.0631(14) 0.0652(13) 0.0138(12) 0.0113(12) 0.0098(13)
C45 0.0537(12) 0.0551(11) 0.0534(11) -0.0025(10) 0.0079(10) 0.0015(11)
C46 0.0768(16) 0.0662(14) 0.0542(12) -0.0125(11) 0.0051(12) -0.0150(13)
C47 0.096(2) 0.0703(16) 0.0925(19) -0.0261(15) 0.0050(17) -0.0112(17)
C48 0.099(2) 0.100(2) 0.127(3) -0.011(2) 0.048(2) -0.027(2)
C49 0.0559(12) 0.0591(12) 0.0493(10) 0.0021(10) 0.0072(10) 0.0106(11)
C50 0.0495(12) 0.0938(19) 0.0823(16) -0.0084(15) 0.0038(12) 0.0032(14)
O1 0.0833(12) 0.0629(10) 0.0495(8) 0.0064(7) 0.0270(8) 0.0073(10)
O2 0.0715(10) 0.0617(9) 0.0542(8) -0.0044(8) 0.0176(8) 0.0108(9)

loop_
_atom_type_symbol
_atom_type_description
_atom_type_scat_dispersion_real
_atom_type_scat_dispersion_imag
_atom_type_scat_source
C C 0.0033 0.0000 'International Tables Vol C Tables 4.2.6.8 and 6.1.1.4'
H H 0.0000 0.0000 'International Tables Vol C Tables 4.2.6.8 and 6.1.1.4'
O O 0.0106 0.0000 'International Tables Vol C Tables 4.2.6.8 and 6.1.1.4'

loop_
_geom_angle_atom_site_label_1
_geom_angle_atom_site_label_2
_geom_angle_atom_site_label_3
_geom_angle
C2 C1 C10 119.8(2)
C3 C2 C1 121.3(2)
C2 C3 C4 120.1(3)
C3 C4 C11 119.2(2)
C6 C5 C12 118.7(2)
C7 C6 C5 120.2(2)
C6 C7 C8 121.4(2)
C7 C8 C13 119.2(2)
C14 C9 C13 126.72(18)
C14 C9 C10 128.40(17)
C13 C9 C10 104.83(15)
C1 C10 C11 117.89(19)
C1 C10 C9 133.63(19)
C11 C10 C9 108.46(17)
C4 C11 C10 121.6(2)
C4 C11 C12 129.4(2)
C10 C11 C12 109.03(18)
C5 C12 C13 121.7(2)
C5 C12 C11 129.5(2)
C13 C12 C11 108.72(18)
C8 C13 C12 118.80(19)
C8 C13 C9 132.32(19)
C12 C13 C9 108.88(17)
C9 C14 C15 122.45(16)
C9 C14 C24 122.66(18)
C15 C14 C24 114.84(16)
C20 C15 C16 119.28(19)
C20 C15 C14 118.45(18)
C16 C15 C14 122.25(17)
C17 C16 C15 118.09(19)
C17 C16 C21 119.94(19)
C15 C16 C21 121.94(18)
C18 C17 C16 122.3(2)
C17 C18 C19 119.4(2)
C18 C19 C20 119.8(2)
C19 C20 C15 121.0(2)
C22 C21 C16 111.58(18)
C22 C21 C23 110.1(2)
C16 C21 C23 112.4(2)
O1 C24 C14 111.45(16)
O1 C24 C25 110.04(19)
C14 C24 C25 112.12(18)
C27 C26 C35 119.7(2)
C28 C27 C26 121.1(3)
C27 C28 C29 120.4(2)
C28 C29 C36 119.2(2)
C31 C30 C37 119.3(2)
C32 C31 C30 120.0(2)
C31 C32 C33 121.6(2)
C32 C33 C38 119.54(19)
C39 C34 C38 126.89(17)
C39 C34 C35 127.95(18)
C38 C34 C35 105.10(15)
C26 C35 C36 118.25(18)
C26 C35 C34 133.65(19)
C36 C35 C34 108.06(18)
C29 C36 C35 121.4(2)
C29 C36 C37 129.3(2)
C35 C36 C37 109.29(16)
C30 C37 C38 121.3(2)
C30 C37 C36 129.66(19)
C38 C37 C36 109.07(18)
C33 C38 C37 118.31(19)
C33 C38 C34 133.19(17)
C37 C38 C34 108.48(17)
C34 C39 C40 122.78(17)
C34 C39 C49 122.30(18)
C40 C39 C49 114.48(16)
C45 C40 C41 119.28(19)
C45 C40 C39 118.16(18)
C41 C40 C39 122.45(18)
C42 C41 C40 117.8(2)
C42 C41 C46 120.1(2)
C40 C41 C46 122.12(19)
C43 C42 C41 122.1(2)
C42 C43 C44 120.0(2)
C45 C44 C43 119.2(2)
C44 C45 C40 121.6(2)
C41 C46 C47 112.83(19)
C41 C46 C48 110.9(3)
C47 C46 C48 110.1(2)
O2 C49 C50 110.43(18)
O2 C49 C39 112.77(17)
C50 C49 C39 110.34(17)

loop_
_geom_bond_atom_site_label_1
_geom_bond_atom_site_label_2
_geom_bond_distance
C1 C2 1.389(3)
C1 C10 1.392(3)
C2 C3 1.368(4)
C3 C4 1.378(4)
C4 C11 1.383(3)
C5 C6 1.386(4)
C5 C12 1.383(3)
C6 C7 1.377(4)
C7 C8 1.389(3)
C8 C13 1.391(3)
C9 C14 1.354(3)
C9 C13 1.496(3)
C9 C10 1.497(3)
C10 C11 1.404(3)
C11 C12 1.464(3)
C12 C13 1.400(3)
C14 C15 1.497(3)
C14 C24 1.526(3)
C15 C20 1.399(3)
C15 C16 1.398(3)
C16 C17 1.395(3)
C16 C21 1.520(3)
C17 C18 1.373(3)
C18 C19 1.378(3)
C19 C20 1.382(3)
C21 C22 1.515(3)
C21 C23 1.525(3)
C24 O1 1.423(2)
C24 C25 1.520(3)
C26 C27 1.392(3)
C26 C35 1.387(3)
C27 C28 1.372(4)
C28 C29 1.372(4)
C29 C36 1.385(3)
C30 C31 1.373(3)
C30 C37 1.386(3)
C31 C32 1.373(3)
C32 C33 1.384(3)
C33 C38 1.388(3)
C34 C39 1.353(2)
C34 C38 1.494(3)
C34 C35 1.501(3)
C35 C36 1.408(3)
C36 C37 1.454(3)
C37 C38 1.406(3)
C39 C40 1.488(3)
C39 C49 1.531(3)
C40 C45 1.398(3)
C40 C41 1.399(3)
C41 C42 1.398(3)
C41 C46 1.515(3)
C42 C43 1.372(4)
C43 C44 1.376(4)
C44 C45 1.376(3)
C46 C47 1.521(3)
C46 C48 1.532(4)
C49 O2 1.423(2)
C49 C50 1.520(3)

loop_
_geom_hbond_atom_site_label_D
_geom_hbond_atom_site_label_H
_geom_hbond_atom_site_label_A
_geom_hbond_distance_DH
_geom_hbond_distance_HA
_geom_hbond_distance_DA
_geom_hbond_angle_DHA
O2 H2O O1 0.90(3) 2.05(3) 2.950(2) 172(3)

loop_
_geom_torsion_atom_site_label_1
_geom_torsion_atom_site_label_2
_geom_torsion_atom_site_label_3
_geom_torsion_atom_site_label_4
_geom_torsion
C10 C1 C2 C3 -1.4(4)
C1 C2 C3 C4 -0.7(5)
C2 C3 C4 C11 1.0(5)
C12 C5 C6 C7 0.6(3)
C5 C6 C7 C8 -0.9(4)
C6 C7 C8 C13 0.4(3)
C2 C1 C10 C11 3.1(3)
C2 C1 C10 C9 -178.9(2)
C14 C9 C10 C1 7.5(4)
C13 C9 C10 C1 -175.1(2)
C14 C9 C10 C11 -174.38(19)
C13 C9 C10 C11 3.0(2)
C3 C4 C11 C10 0.8(4)
C3 C4 C11 C12 -177.8(2)
C1 C10 C11 C4 -2.8(3)
C9 C10 C11 C4 178.7(2)
C1 C10 C11 C12 175.99(18)
C9 C10 C11 C12 -2.5(2)
C6 C5 C12 C13 0.3(3)
C6 C5 C12 C11 177.8(2)
C4 C11 C12 C5 1.9(4)
C10 C11 C12 C5 -176.8(2)
C4 C11 C12 C13 179.6(2)
C10 C11 C12 C13 0.9(2)
C7 C8 C13 C12 0.5(3)
C7 C8 C13 C9 -179.29(19)
C5 C12 C13 C8 -0.8(3)
C11 C12 C13 C8 -178.76(17)
C5 C12 C13 C9 179.00(18)
C11 C12 C13 C9 1.0(2)
C14 C9 C13 C8 -5.2(3)
C10 C9 C13 C8 177.3(2)
C14 C9 C13 C12 175.00(18)
C10 C9 C13 C12 -2.5(2)
C13 C9 C14 C15 5.6(3)
C10 C9 C14 C15 -177.48(18)
C13 C9 C14 C24 -176.92(18)
C10 C9 C14 C24 0.0(3)
C9 C14 C15 C20 89.6(2)
C24 C14 C15 C20 -88.1(2)
C9 C14 C15 C16 -92.3(2)
C24 C14 C15 C16 90.1(2)
C20 C15 C16 C17 -1.6(3)
C14 C15 C16 C17 -179.67(18)
C20 C15 C16 C21 -179.54(18)
C14 C15 C16 C21 2.3(3)
C15 C16 C17 C18 1.8(3)
C21 C16 C17 C18 179.8(2)
C16 C17 C18 C19 -1.0(4)
C17 C18 C19 C20 0.0(4)
C18 C19 C20 C15 0.2(4)
C16 C15 C20 C19 0.6(3)
C14 C15 C20 C19 178.80(19)
C17 C16 C21 C22 -70.8(3)
C15 C16 C21 C22 107.1(2)
C17 C16 C21 C23 53.4(3)
C15 C16 C21 C23 -128.7(2)
C9 C14 C24 O1 146.79(19)
C15 C14 C24 O1 -35.6(2)
C9 C14 C24 C25 -89.4(2)
C15 C14 C24 C25 88.3(2)
C35 C26 C27 C28 0.2(4)
C26 C27 C28 C29 0.3(4)
C27 C28 C29 C36 -0.6(4)
C37 C30 C31 C32 0.5(4)
C30 C31 C32 C33 0.6(4)
C31 C32 C33 C38 -1.5(4)
C27 C26 C35 C36 -0.5(4)
C27 C26 C35 C34 176.9(3)
C39 C34 C35 C26 -0.7(4)
C38 C34 C35 C26 -178.0(2)
C39 C34 C35 C36 176.9(2)
C38 C34 C35 C36 -0.4(2)
C28 C29 C36 C35 0.4(3)
C28 C29 C36 C37 -177.3(2)
C26 C35 C36 C29 0.2(3)
C34 C35 C36 C29 -177.9(2)
C26 C35 C36 C37 178.3(2)
C34 C35 C36 C37 0.2(2)
C31 C30 C37 C38 -0.7(4)
C31 C30 C37 C36 177.9(2)
C29 C36 C37 C30 -0.8(4)
C35 C36 C37 C30 -178.7(2)
C29 C36 C37 C38 177.9(2)
C35 C36 C37 C38 0.0(2)
C32 C33 C38 C37 1.2(3)
C32 C33 C38 C34 -177.1(2)
C30 C37 C38 C33 -0.1(3)
C36 C37 C38 C33 -178.97(18)
C30 C37 C38 C34 178.6(2)
C36 C37 C38 C34 -0.3(2)
C39 C34 C38 C33 1.4(4)
C35 C34 C38 C33 178.8(2)
C39 C34 C38 C37 -177.0(2)
C35 C34 C38 C37 0.4(2)
C38 C34 C39 C40 3.6(3)
C35 C34 C39 C40 -173.17(19)
C38 C34 C39 C49 175.62(18)
C35 C34 C39 C49 -1.2(3)
C34 C39 C40 C45 79.0(2)
C49 C39 C40 C45 -93.5(2)
C34 C39 C40 C41 -104.8(2)
C49 C39 C40 C41 82.7(2)
C45 C40 C41 C42 -0.6(3)
C39 C40 C41 C42 -176.71(19)
C45 C40 C41 C46 -179.6(2)
C39 C40 C41 C46 4.3(3)
C40 C41 C42 C43 0.7(3)
C46 C41 C42 C43 179.8(2)
C41 C42 C43 C44 -0.6(4)
C42 C43 C44 C45 0.4(4)
C43 C44 C45 C40 -0.2(3)
C41 C40 C45 C44 0.3(3)
C39 C40 C45 C44 176.64(19)
C42 C41 C46 C47 58.1(3)
C40 C41 C46 C47 -122.8(2)
C42 C41 C46 C48 -65.8(3)
C40 C41 C46 C48 113.2(3)
C34 C39 C49 O2 158.88(19)
C40 C39 C49 O2 -28.5(2)
C34 C39 C49 C50 -77.1(2)
C40 C39 C49 C50 95.5(2)
